data_4032456
loop_
_publ_author_name
'Zhu, Guodong'
'Liu, Siyuan'
'Wu, Shiqi'
'Peng, Lianghong'
'Qu, Jingping'
'Wang, Baomin'

_publ_section_title
;
 Assembly of Indolenines, 3-Amino Oxindoles, and Aldehydes into
 Indolenine-Substituted Spiro[pyrrolidin-2,3'-oxindoles] via 1,3-Dipolar
 Cycloaddition with Divergent Diastereoselectivities.
;
_journal_issue 8
_journal_name_full 'The Journal of organic chemistry'
_journal_page_first 4317
_journal_page_last 4327
_journal_paper_doi 10.1021/acs.joc.7b00316
_journal_volume 82
_journal_year 2017
_chemical_formula_sum 'C44 H43 N3 O3'
_chemical_formula_weight 661.80
_chemical_name_systematic
; 
 ? 
;
_space_group_IT_number 2
_symmetry_cell_setting triclinic
_symmetry_space_group_name_Hall '-P 1'
_symmetry_space_group_name_H-M 'P -1'
_atom_sites_solution_hydrogens geom
_atom_sites_solution_primary direct
_atom_sites_solution_secondary difmap
_audit_creation_method SHELXL-97
_cell_angle_alpha 109.6120(10)
_cell_angle_beta 93.8450(10)
_cell_angle_gamma 106.0740(10)
_cell_formula_units_Z 2
_cell_length_a 9.9514(2)
_cell_length_b 12.1514(3)
_cell_length_c 16.6468(3)
_cell_measurement_temperature 296(2)
_cell_volume 1793.39(7)
_computing_structure_refinement 'SHELXL-97 (Sheldrick, 1997)'
_computing_structure_solution 'SHELXS-97 (Sheldrick, 1990)'
_diffrn_ambient_temperature 296(2)
_diffrn_measured_fraction_theta_full 0.999
_diffrn_measured_fraction_theta_max 0.999
_diffrn_measurement_device_type 'CCD area detector'
_diffrn_radiation_monochromator graphite
_diffrn_radiation_source 'fine-focus sealed tube'
_diffrn_radiation_type MoK\a
_diffrn_radiation_wavelength 0.71073
_diffrn_reflns_av_R_equivalents 0.0199
_diffrn_reflns_av_sigmaI/netI 0.0209
_diffrn_reflns_limit_h_max 11
_diffrn_reflns_limit_h_min -11
_diffrn_reflns_limit_k_max 14
_diffrn_reflns_limit_k_min -14
_diffrn_reflns_limit_l_max 19
_diffrn_reflns_limit_l_min -19
_diffrn_reflns_number 18484
_diffrn_reflns_theta_full 24.99
_diffrn_reflns_theta_max 24.99
_diffrn_reflns_theta_min 1.85
_exptl_absorpt_coefficient_mu 0.077
_exptl_crystal_density_diffrn 1.226
_exptl_crystal_density_method 'not measured'
_exptl_crystal_description BLOCK
_exptl_crystal_F_000 704
_refine_diff_density_max 0.584
_refine_diff_density_min -0.609
_refine_diff_density_rms 0.050
_refine_ls_extinction_method none
_refine_ls_goodness_of_fit_ref 1.082
_refine_ls_hydrogen_treatment mixed
_refine_ls_matrix_type full
_refine_ls_number_parameters 451
_refine_ls_number_reflns 6299
_refine_ls_number_restraints 1
_refine_ls_restrained_S_all 1.120
_refine_ls_R_factor_all 0.0590
_refine_ls_R_factor_gt 0.0504
_refine_ls_shift/su_max 0.000
_refine_ls_shift/su_mean 0.000
_refine_ls_structure_factor_coef Fsqd
_refine_ls_weighting_details 'calc w=1/[\s^2^(Fo^2^)+(0.0733P)^2^+0.9364P] where P=(Fo^2^+2Fc^2^)/3'
_refine_ls_weighting_scheme calc
_refine_ls_wR_factor_gt 0.1354
_refine_ls_wR_factor_ref 0.1425
_reflns_number_gt 5367
_reflns_number_total 6299
_reflns_threshold_expression >2sigma(I)
_cod_data_source_file jo7b00316_si_003.cif
_cod_data_source_block 1
_cod_depositor_comments
;
The following automatic conversions were performed:

'_symmetry_cell_setting' value 'Triclinic' changed to 'triclinic'
according to
/home/data/users/saulius/crontab/automatic-downloads/current/ACS/lib/dictionaries/cif_core.dic
dictionary named 'cif_core.dic' version 2.4.2 from 2011-04-26.

Automatic conversion script
Id: cif_fix_values 4973 2017-02-22 13:04:09Z antanas 

2020-10-16
Z value and formula fixed to values more according to usual
chemical conventions.                 miguel
;
_cod_original_formula_sum 'C14.67 H14.33 N O'
_cod_original_formula_weight 220.60
_cod_original_formula_units_Z 6
_cod_original_sg_symbol_H-M 'P-1   '
_cod_database_code 4032456

loop_
_symmetry_equiv_pos_as_xyz
'x, y, z'
'-x, -y, -z'

loop_
_atom_site_label
_atom_site_type_symbol
_atom_site_fract_x
_atom_site_fract_y
_atom_site_fract_z
_atom_site_U_iso_or_equiv
_atom_site_adp_type
_atom_site_occupancy
_atom_site_symmetry_multiplicity
_atom_site_calc_flag
_atom_site_refinement_flags
O1 O 0.40005(14) 0.98526(12) 0.39310(8) 0.0298(3) Uani 1 1 d .
N1 N 0.38665(16) 1.42129(13) 0.66780(9) 0.0242(3) Uani 1 1 d .
N2 N 0.20082(15) 1.13059(14) 0.47522(9) 0.0249(3) Uani 1 1 d .
H2A H 0.1125 1.1183 0.4584 0.030 Uiso 1 1 calc R
N3 N 0.35860(16) 1.06644(13) 0.29060(9) 0.0233(3) Uani 1 1 d .
C20 C 0.27268(18) 1.21988(16) 0.36559(11) 0.0218(4) Uani 1 1 d .
C35 C 0.58290(18) 1.29204(16) 0.48749(10) 0.0214(4) Uani 1 1 d .
C11 C 0.40917(18) 1.21974(15) 0.58447(11) 0.0203(4) Uani 1 1 d .
H11A H 0.4808 1.1809 0.5920 0.024 Uiso 1 1 calc R
C34 C 0.43322(18) 1.26348(15) 0.50737(10) 0.0202(4) Uani 1 1 d .
H34A H 0.4109 1.3409 0.5229 0.024 Uiso 1 1 calc R
C36 C 0.62872(19) 1.38263(16) 0.45237(11) 0.0250(4) Uani 1 1 d .
H36A H 0.5669 1.4231 0.4415 0.030 Uiso 1 1 calc R
C25 C 0.30150(18) 1.15836(16) 0.28522(11) 0.0225(4) Uani 1 1 d .
C26 C 0.36385(18) 1.06134(16) 0.37203(11) 0.0220(4) Uani 1 1 d .
C12 C 0.25838(18) 1.11739(16) 0.55378(11) 0.0228(4) Uani 1 1 d .
H12A H 0.2720 1.0364 0.5374 0.027 Uiso 1 1 calc R
C28 C 0.52707(19) 1.02151(16) 0.18908(11) 0.0246(4) Uani 1 1 d .
C7 C 0.50401(19) 1.34348(16) 0.75486(11) 0.0231(4) Uani 1 1 d .
C10 C 0.42791(17) 1.32920(15) 0.66688(11) 0.0200(4) Uani 1 1 d .
C19 C 0.31488(18) 1.16751(16) 0.43003(11) 0.0215(4) Uani 1 1 d .
C40 C 0.67691(19) 1.23133(17) 0.50195(11) 0.0264(4) Uani 1 1 d .
H40A H 0.6481 1.1694 0.5241 0.032 Uiso 1 1 calc R
C1 C 0.42399(19) 1.50772(16) 0.75515(11) 0.0242(4) Uani 1 1 d .
C13 C 0.15460(19) 1.12474(17) 0.61627(11) 0.0257(4) Uani 1 1 d .
C21 C 0.21307(19) 1.31237(17) 0.37631(12) 0.0273(4) Uani 1 1 d .
H21A H 0.1935 1.3537 0.4300 0.033 Uiso 1 1 calc R
C8 C 0.4280(2) 1.24241(17) 0.78710(12) 0.0292(4) Uani 1 1 d .
H8A H 0.3316 1.2414 0.7896 0.044 Uiso 1 1 calc R
H8B H 0.4761 1.2587 0.8438 0.044 Uiso 1 1 calc R
H8C H 0.4287 1.1639 0.7480 0.044 Uiso 1 1 calc R
C24 C 0.2713(2) 1.18658(18) 0.21350(12) 0.0293(4) Uani 1 1 d .
H24A H 0.2901 1.1445 0.1598 0.035 Uiso 1 1 calc R
C6 C 0.49397(19) 1.46742(16) 0.80954(11) 0.0252(4) Uani 1 1 d .
C9 C 0.6596(2) 1.34734(18) 0.75025(12) 0.0302(4) Uani 1 1 d .
H9A H 0.7055 1.4111 0.7300 0.045 Uiso 1 1 calc R
H9B H 0.6614 1.2693 0.7110 0.045 Uiso 1 1 calc R
H9C H 0.7086 1.3640 0.8068 0.045 Uiso 1 1 calc R
C27 C 0.3869(2) 0.97635(17) 0.21651(11) 0.0273(4) Uani 1 1 d .
H27A H 0.3110 0.9506 0.1679 0.033 Uiso 1 1 calc R
H27B H 0.3850 0.9044 0.2302 0.033 Uiso 1 1 calc R
C37 C 0.7648(2) 1.41339(17) 0.43343(12) 0.0304(4) Uani 1 1 d .
H37A H 0.7932 1.4737 0.4099 0.036 Uiso 1 1 calc R
C33 C 0.6452(2) 1.10919(17) 0.24848(12) 0.0293(4) Uani 1 1 d .
H33A H 0.6374 1.1447 0.3062 0.035 Uiso 1 1 calc R
C29 C 0.5408(2) 0.97024(18) 0.10286(12) 0.0312(4) Uani 1 1 d .
H29A H 0.4624 0.9121 0.0625 0.037 Uiso 1 1 calc R
C38 C 0.8577(2) 1.35441(19) 0.44959(12) 0.0326(4) Uani 1 1 d .
H38A H 0.9494 1.3758 0.4379 0.039 Uiso 1 1 calc R
C2 C 0.3988(2) 1.61968(18) 0.78621(13) 0.0315(4) Uani 1 1 d .
H2B H 0.3533 1.6466 0.7495 0.038 Uiso 1 1 calc R
C5 C 0.5380(2) 1.53769(18) 0.89676(12) 0.0324(4) Uani 1 1 d .
H5A H 0.5840 1.5108 0.9333 0.039 Uiso 1 1 calc R
C18 C 0.0832(2) 1.21148(19) 0.63067(13) 0.0326(4) Uani 1 1 d .
H18A H 0.0987 1.2656 0.6013 0.039 Uiso 1 1 calc R
C23 C 0.2115(2) 1.28094(19) 0.22527(13) 0.0342(5) Uani 1 1 d .
H23A H 0.1905 1.3026 0.1785 0.041 Uiso 1 1 calc R
C39 C 0.8135(2) 1.26294(19) 0.48348(12) 0.0316(4) Uani 1 1 d .
H39A H 0.8757 1.2225 0.4939 0.038 Uiso 1 1 calc R
C3 C 0.4435(2) 1.69052(18) 0.87387(13) 0.0347(5) Uani 1 1 d .
H3A H 0.4277 1.7661 0.8962 0.042 Uiso 1 1 calc R
C22 C 0.1827(2) 1.34289(19) 0.30521(13) 0.0333(4) Uani 1 1 d .
H22A H 0.1428 1.4054 0.3114 0.040 Uiso 1 1 calc R
C15 C 0.0347(2) 1.0511(2) 0.71906(13) 0.0410(5) Uani 1 1 d .
H15A H 0.0187 0.9974 0.7487 0.049 Uiso 1 1 calc R
C32 C 0.7746(2) 1.14388(19) 0.22202(14) 0.0358(5) Uani 1 1 d .
H32A H 0.8531 1.2025 0.2621 0.043 Uiso 1 1 calc R
C14 C 0.1277(2) 1.04330(18) 0.66014(12) 0.0317(4) Uani 1 1 d .
H14A H 0.1723 0.9833 0.6499 0.038 Uiso 1 1 calc R
C30 C 0.6701(2) 1.0050(2) 0.07667(13) 0.0381(5) Uani 1 1 d .
H30A H 0.6782 0.9700 0.0190 0.046 Uiso 1 1 calc R
C4 C 0.5115(2) 1.65057(19) 0.92876(13) 0.0361(5) Uani 1 1 d .
H4A H 0.5398 1.6992 0.9874 0.043 Uiso 1 1 calc R
C31 C 0.7872(2) 1.0917(2) 0.13635(14) 0.0389(5) Uani 1 1 d .
H31A H 0.8741 1.1147 0.1189 0.047 Uiso 1 1 calc R
C17 C -0.0108(2) 1.2175(2) 0.68850(14) 0.0434(5) Uani 1 1 d .
H17A H -0.0589 1.2751 0.6972 0.052 Uiso 1 1 calc R
C16 C -0.0338(2) 1.1385(2) 0.73345(13) 0.0463(6) Uani 1 1 d .
H16A H -0.0953 1.1443 0.7732 0.056 Uiso 1 1 calc R
O2 O 0.0175(2) 1.3500(2) 0.0573(2) 0.0963(8) Uani 1 1 d .
C43 C -0.0184(3) 1.2438(4) -0.0094(2) 0.0766(9) Uani 1 1 d .
O3 O -0.1368(3) 1.1860(4) -0.04253(19) 0.1437(15) Uani 1 1 d .
C44 C 0.1063(4) 1.2095(5) -0.0339(2) 0.1136(16) Uani 1 1 d .
H44A H 0.0771 1.1320 -0.0819 0.170 Uiso 1 1 calc R
H44B H 0.1565 1.2021 0.0144 0.170 Uiso 1 1 calc R
H44C H 0.1675 1.2717 -0.0502 0.170 Uiso 1 1 calc R
C41 C -0.0896(6) 1.5040(4) 0.1114(5) 0.188(4) Uani 1 1 d D
H41A H -0.1804 1.5134 0.1214 0.282 Uiso 1 1 calc R
H41B H -0.0585 1.5361 0.0681 0.282 Uiso 1 1 calc R
H41C H -0.0218 1.5482 0.1644 0.282 Uiso 1 1 calc R
C42 C -0.1004(6) 1.3890(5) 0.0854(6) 0.200(4) Uani 1 1 d D
H42C H -0.1803 1.3452 0.0378 0.240 Uiso 1 1 calc R
H42B H -0.1254 1.3610 0.1322 0.240 Uiso 1 1 calc R

loop_
_atom_site_aniso_label
_atom_site_aniso_U_11
_atom_site_aniso_U_22
_atom_site_aniso_U_33
_atom_site_aniso_U_23
_atom_site_aniso_U_13
_atom_site_aniso_U_12
O1 0.0390(8) 0.0261(7) 0.0275(7) 0.0109(6) 0.0046(6) 0.0145(6)
N1 0.0281(8) 0.0234(8) 0.0219(7) 0.0075(6) 0.0056(6) 0.0103(6)
N2 0.0196(7) 0.0332(8) 0.0211(7) 0.0107(6) 0.0038(6) 0.0066(6)
N3 0.0279(8) 0.0236(8) 0.0184(7) 0.0060(6) 0.0057(6) 0.0098(6)
C20 0.0186(8) 0.0241(9) 0.0216(9) 0.0088(7) 0.0025(7) 0.0050(7)
C35 0.0226(9) 0.0221(9) 0.0151(8) 0.0022(7) 0.0020(6) 0.0063(7)
C11 0.0215(9) 0.0215(9) 0.0192(8) 0.0077(7) 0.0051(7) 0.0084(7)
C34 0.0230(9) 0.0201(8) 0.0180(8) 0.0063(7) 0.0041(7) 0.0085(7)
C36 0.0278(9) 0.0231(9) 0.0224(9) 0.0069(7) 0.0046(7) 0.0074(7)
C25 0.0187(8) 0.0237(9) 0.0241(9) 0.0094(7) 0.0038(7) 0.0044(7)
C26 0.0216(9) 0.0215(9) 0.0204(8) 0.0066(7) 0.0024(7) 0.0044(7)
C12 0.0262(9) 0.0213(9) 0.0193(8) 0.0068(7) 0.0039(7) 0.0062(7)
C28 0.0316(10) 0.0230(9) 0.0240(9) 0.0103(7) 0.0078(7) 0.0135(8)
C7 0.0266(9) 0.0238(9) 0.0179(8) 0.0060(7) 0.0028(7) 0.0091(7)
C10 0.0194(8) 0.0212(9) 0.0197(8) 0.0082(7) 0.0046(6) 0.0058(7)
C19 0.0233(9) 0.0242(9) 0.0180(8) 0.0079(7) 0.0052(7) 0.0088(7)
C40 0.0273(10) 0.0294(10) 0.0236(9) 0.0097(8) 0.0048(7) 0.0106(8)
C1 0.0264(9) 0.0229(9) 0.0232(9) 0.0079(7) 0.0080(7) 0.0075(7)
C13 0.0216(9) 0.0298(10) 0.0203(9) 0.0081(7) 0.0011(7) 0.0020(7)
C21 0.0253(9) 0.0296(10) 0.0281(9) 0.0100(8) 0.0061(7) 0.0111(8)
C8 0.0360(11) 0.0291(10) 0.0225(9) 0.0111(8) 0.0028(8) 0.0088(8)
C24 0.0307(10) 0.0368(11) 0.0223(9) 0.0135(8) 0.0070(7) 0.0098(8)
C6 0.0271(9) 0.0238(9) 0.0244(9) 0.0087(7) 0.0069(7) 0.0071(7)
C9 0.0271(10) 0.0326(10) 0.0289(10) 0.0093(8) 0.0006(8) 0.0102(8)
C27 0.0319(10) 0.0247(9) 0.0215(9) 0.0039(7) 0.0052(7) 0.0092(8)
C37 0.0318(10) 0.0262(10) 0.0275(10) 0.0074(8) 0.0093(8) 0.0027(8)
C33 0.0345(10) 0.0292(10) 0.0250(9) 0.0083(8) 0.0075(8) 0.0131(8)
C29 0.0407(11) 0.0300(10) 0.0244(9) 0.0080(8) 0.0086(8) 0.0154(9)
C38 0.0211(9) 0.0367(11) 0.0288(10) 0.0031(8) 0.0058(7) 0.0027(8)
C2 0.0383(11) 0.0276(10) 0.0319(10) 0.0106(8) 0.0103(8) 0.0153(9)
C5 0.0394(11) 0.0321(10) 0.0227(9) 0.0072(8) 0.0035(8) 0.0109(9)
C18 0.0272(10) 0.0383(11) 0.0306(10) 0.0110(9) 0.0061(8) 0.0097(9)
C23 0.0333(11) 0.0435(12) 0.0342(11) 0.0250(9) 0.0038(8) 0.0123(9)
C39 0.0259(10) 0.0405(11) 0.0267(10) 0.0074(8) 0.0025(8) 0.0145(9)
C3 0.0416(12) 0.0233(10) 0.0365(11) 0.0046(8) 0.0148(9) 0.0122(9)
C22 0.0312(10) 0.0355(11) 0.0414(11) 0.0199(9) 0.0060(8) 0.0163(9)
C15 0.0330(11) 0.0528(13) 0.0265(10) 0.0180(10) 0.0033(8) -0.0062(10)
C32 0.0329(11) 0.0347(11) 0.0388(11) 0.0126(9) 0.0077(9) 0.0100(9)
C14 0.0287(10) 0.0334(10) 0.0258(9) 0.0115(8) 0.0007(8) -0.0010(8)
C30 0.0511(13) 0.0430(12) 0.0285(10) 0.0141(9) 0.0193(9) 0.0235(10)
C4 0.0453(12) 0.0308(11) 0.0235(10) 0.0012(8) 0.0082(9) 0.0093(9)
C31 0.0368(12) 0.0435(12) 0.0457(12) 0.0218(10) 0.0206(10) 0.0174(10)
C17 0.0284(11) 0.0579(14) 0.0378(12) 0.0086(11) 0.0099(9) 0.0147(10)
C16 0.0276(11) 0.0680(16) 0.0266(11) 0.0090(10) 0.0101(8) -0.0009(11)
O2 0.0543(13) 0.0796(16) 0.146(2) 0.0244(17) 0.0321(14) 0.0260(12)
C43 0.0538(18) 0.106(3) 0.0611(19) 0.0326(19) -0.0090(15) 0.0135(18)
O3 0.0638(16) 0.225(4) 0.0849(19) 0.048(2) -0.0179(14) -0.023(2)
C44 0.099(3) 0.152(4) 0.057(2) -0.016(2) -0.0078(19) 0.063(3)
C41 0.143(5) 0.072(3) 0.320(9) 0.022(4) 0.162(6) 0.024(3)
C42 0.112(4) 0.115(4) 0.455(12) 0.147(6) 0.175(6) 0.079(3)

loop_
_atom_type_symbol
_atom_type_description
_atom_type_scat_dispersion_real
_atom_type_scat_dispersion_imag
_atom_type_scat_source
C C 0.0033 0.0016 'International Tables Vol C Tables 4.2.6.8 and 6.1.1.4'
H H 0.0000 0.0000 'International Tables Vol C Tables 4.2.6.8 and 6.1.1.4'
N N 0.0061 0.0033 'International Tables Vol C Tables 4.2.6.8 and 6.1.1.4'
O O 0.0106 0.0060 'International Tables Vol C Tables 4.2.6.8 and 6.1.1.4'

loop_
_geom_angle_atom_site_label_1
_geom_angle_atom_site_label_2
_geom_angle_atom_site_label_3
_geom_angle
C10 N1 C1 106.95(14)
C19 N2 C12 110.12(13)
C26 N3 C25 111.28(14)
C26 N3 C27 124.00(15)
C25 N3 C27 124.05(14)
C21 C20 C25 120.41(16)
C21 C20 C19 130.05(16)
C25 C20 C19 109.54(15)
C40 C35 C36 118.24(16)
C40 C35 C34 123.15(15)
C36 C35 C34 118.61(15)
C10 C11 C34 109.95(13)
C10 C11 C12 116.66(14)
C34 C11 C12 104.79(13)
C35 C34 C11 116.84(14)
C35 C34 C19 115.40(13)
C11 C34 C19 105.50(13)
C37 C36 C35 121.24(17)
C24 C25 C20 121.88(17)
C24 C25 N3 128.58(16)
C20 C25 N3 109.51(15)
O1 C26 N3 125.04(16)
O1 C26 C19 127.23(15)
N3 C26 C19 107.73(14)
N2 C12 C13 110.06(14)
N2 C12 C11 103.15(13)
C13 C12 C11 117.60(14)
C33 C28 C29 118.87(18)
C33 C28 C27 121.75(16)
C29 C28 C27 119.32(17)
C6 C7 C8 111.54(15)
C6 C7 C10 99.38(13)
C8 C7 C10 112.83(15)
C6 C7 C9 111.87(15)
C8 C7 C9 110.63(15)
C10 C7 C9 110.17(14)
N1 C10 C11 122.25(15)
N1 C10 C7 114.48(15)
C11 C10 C7 123.19(14)
N2 C19 C20 112.80(14)
N2 C19 C26 115.26(14)
C20 C19 C26 101.73(13)
N2 C19 C34 101.20(13)
C20 C19 C34 113.52(14)
C26 C19 C34 112.86(14)
C39 C40 C35 120.40(17)
C2 C1 C6 121.42(17)
C2 C1 N1 126.84(17)
C6 C1 N1 111.74(15)
C18 C13 C14 118.68(18)
C18 C13 C12 121.05(16)
C14 C13 C12 120.27(17)
C20 C21 C22 118.70(17)
C25 C24 C23 117.18(17)
C5 C6 C1 120.63(17)
C5 C6 C7 131.93(17)
C1 C6 C7 107.44(15)
N3 C27 C28 114.73(15)
C38 C37 C36 119.99(18)
C32 C33 C28 120.35(18)
C30 C29 C28 120.65(19)
C37 C38 C39 119.62(17)
C1 C2 C3 117.92(18)
C6 C5 C4 118.21(18)
C17 C18 C13 120.3(2)
C22 C23 C24 121.30(17)
C38 C39 C40 120.50(18)
C4 C3 C2 121.14(18)
C23 C22 C21 120.52(18)
C16 C15 C14 120.0(2)
C31 C32 C33 120.3(2)
C15 C14 C13 120.6(2)
C31 C30 C29 120.05(19)
C3 C4 C5 120.67(18)
C32 C31 C30 119.81(19)
C16 C17 C18 120.5(2)
C15 C16 C17 119.84(19)
C43 O2 C42 114.3(4)
O3 C43 O2 123.0(4)
O3 C43 C44 125.7(4)
O2 C43 C44 111.3(3)
C41 C42 O2 120.0(4)

loop_
_geom_bond_atom_site_label_1
_geom_bond_atom_site_label_2
_geom_bond_distance
O1 C26 1.222(2)
N1 C10 1.290(2)
N1 C1 1.429(2)
N2 C19 1.454(2)
N2 C12 1.468(2)
N3 C26 1.376(2)
N3 C25 1.411(2)
N3 C27 1.453(2)
C20 C21 1.377(3)
C20 C25 1.389(2)
C20 C19 1.509(2)
C35 C40 1.396(2)
C35 C36 1.397(3)
C35 C34 1.518(2)
C11 C10 1.513(2)
C11 C34 1.554(2)
C11 C12 1.580(2)
C34 C19 1.560(2)
C36 C37 1.389(3)
C25 C24 1.384(3)
C26 C19 1.552(2)
C12 C13 1.513(2)
C28 C33 1.392(3)
C28 C29 1.393(3)
C28 C27 1.512(3)
C7 C6 1.511(2)
C7 C8 1.533(3)
C7 C10 1.535(2)
C7 C9 1.543(3)
C40 C39 1.391(3)
C1 C2 1.384(3)
C1 C6 1.395(3)
C13 C18 1.393(3)
C13 C14 1.396(3)
C21 C22 1.392(3)
C24 C23 1.397(3)
C6 C5 1.380(3)
C37 C38 1.380(3)
C33 C32 1.390(3)
C29 C30 1.387(3)
C38 C39 1.389(3)
C2 C3 1.388(3)
C5 C4 1.401(3)
C18 C17 1.385(3)
C23 C22 1.385(3)
C3 C4 1.387(3)
C15 C16 1.379(4)
C15 C14 1.391(3)
C32 C31 1.383(3)
C30 C31 1.384(3)
C17 C16 1.385(4)
O2 C43 1.325(4)
O2 C42 1.433(4)
C43 O3 1.175(4)
C43 C44 1.456(5)
C41 C42 1.286(5)
